data_7102061
loop_
_publ_author_name
'Tanaka, Daisuke'
'Horike, Satoshi'
'Kitagawa, Susumu'
'Ohba, Masaaki'
'Hasegawa, Miki'
'Ozawa, Yoshiki'
'Toriumi, Koshiro'

_publ_section_title
;
 Anthracene array-type porous coordination polymer with host-guest
 charge transfer interactions in excited states.
;
_journal_issue 30
_journal_name_full 'Chemical communications (Cambridge, England)'
_journal_page_first 3142
_journal_page_last 3144
_journal_paper_doi 10.1039/b707947h
_journal_year 2007
_chemical_formula_sum 'C19 H14 N O4 Zn'
_chemical_formula_weight 385.68
_chemical_name_systematic
;
?
;
_space_group_IT_number 140
_symmetry_cell_setting tetragonal
_symmetry_space_group_name_Hall '-I 4 2c'
_symmetry_space_group_name_H-M 'I 4/m c m'
_atom_sites_solution_hydrogens geom
_atom_sites_solution_primary direct
_atom_sites_solution_secondary difmap
_audit_creation_method SHELXL-97
_cell_angle_alpha 90.00
_cell_angle_beta 90.00
_cell_angle_gamma 90.00
_cell_formula_units_Z 8
_cell_length_a 15.3480(11)
_cell_length_b 15.3480(11)
_cell_length_c 18.938(3)
_cell_measurement_temperature 150(2)
_cell_volume 4461.1(9)
_computing_cell_refinement 'Scalepack (Otwinowsky & Minor, 1997)'
_computing_data_collection 'Denzo (Otwinowsky & Minor, 1997)'
_computing_data_reduction 'Scalepack (Otwinowsky & Minor, 1997)'
_computing_structure_refinement 'SHELXL-97 (Sheldrick, 1997)'
_computing_structure_solution 'SHELXS-97 (Sheldrick, 1990)'
_diffrn_ambient_temperature 150(2)
_diffrn_detector_area_resol_mean 10
_diffrn_measured_fraction_theta_full 0.954
_diffrn_measured_fraction_theta_max 0.954
_diffrn_measurement_device_type 'Low temperature vacuum IP camera'
_diffrn_measurement_method \w
_diffrn_radiation_monochromator Si_111
_diffrn_radiation_source 'SPring-8 BL02B1'
_diffrn_radiation_type synchrotron
_diffrn_radiation_wavelength 0.56076
_diffrn_reflns_av_R_equivalents 0.0170
_diffrn_reflns_av_sigmaI/netI 0.0196
_diffrn_reflns_limit_h_max 21
_diffrn_reflns_limit_h_min 0
_diffrn_reflns_limit_k_max 15
_diffrn_reflns_limit_k_min -14
_diffrn_reflns_limit_l_max 27
_diffrn_reflns_limit_l_min 0
_diffrn_reflns_number 3227
_diffrn_reflns_theta_full 23.59
_diffrn_reflns_theta_max 23.59
_diffrn_reflns_theta_min 2.49
_exptl_absorpt_coefficient_mu 0.593
_exptl_absorpt_correction_T_max 0.9710
_exptl_absorpt_correction_T_min 0.9710
_exptl_absorpt_correction_type none
_exptl_crystal_colour colorless
_exptl_crystal_density_diffrn 1.148
_exptl_crystal_density_method 'not measured'
_exptl_crystal_description block
_exptl_crystal_F_000 1576
_exptl_crystal_size_max 0.05
_exptl_crystal_size_mid 0.05
_exptl_crystal_size_min 0.05
_refine_diff_density_max 2.375
_refine_diff_density_min -0.674
_refine_diff_density_rms 0.139
_refine_ls_extinction_method none
_refine_ls_goodness_of_fit_ref 1.193
_refine_ls_hydrogen_treatment constr
_refine_ls_matrix_type full
_refine_ls_number_parameters 65
_refine_ls_number_reflns 1755
_refine_ls_number_restraints 0
_refine_ls_restrained_S_all 1.193
_refine_ls_R_factor_all 0.0762
_refine_ls_R_factor_gt 0.0636
_refine_ls_shift/su_max 0.000
_refine_ls_shift/su_mean 0.000
_refine_ls_structure_factor_coef Fsqd
_refine_ls_weighting_details 'calc w=1/[\s^2^(Fo^2^)+(0.0933P)^2^+25.1672P] where P=(Fo^2^+2Fc^2^)/3'
_refine_ls_weighting_scheme calc
_refine_ls_wR_factor_gt 0.1995
_refine_ls_wR_factor_ref 0.2128
_reflns_number_gt 1429
_reflns_number_total 1755
_reflns_threshold_expression >2sigma(I)
_cod_data_source_file b707947h.txt
_cod_data_source_block 1solvents
_cod_original_sg_symbol_H-M I4/mcm
_cod_database_code 7102061

loop_
_symmetry_equiv_pos_as_xyz
'x, y, z'
'-x, -y, z'
'x, -y, -z+1/2'
'-x, y, -z+1/2'
'-y, -x, -z+1/2'
'y, x, -z+1/2'
'y, -x, z'
'-y, x, z'
'x+1/2, y+1/2, z+1/2'
'-x+1/2, -y+1/2, z+1/2'
'x+1/2, -y+1/2, -z+1'
'-x+1/2, y+1/2, -z+1'
'-y+1/2, -x+1/2, -z+1'
'y+1/2, x+1/2, -z+1'
'y+1/2, -x+1/2, z+1/2'
'-y+1/2, x+1/2, z+1/2'
'-x, -y, -z'
'x, y, -z'
'-x, y, z-1/2'
'x, -y, z-1/2'
'y, x, z-1/2'
'-y, -x, z-1/2'
'-y, x, -z'
'y, -x, -z'
'-x+1/2, -y+1/2, -z+1/2'
'x+1/2, y+1/2, -z+1/2'
'-x+1/2, y+1/2, z'
'x+1/2, -y+1/2, z'
'y+1/2, x+1/2, z'
'-y+1/2, -x+1/2, z'
'-y+1/2, x+1/2, -z+1/2'
'y+1/2, -x+1/2, -z+1/2'

loop_
_atom_site_label
_atom_site_type_symbol
_atom_site_fract_x
_atom_site_fract_y
_atom_site_fract_z
_atom_site_U_iso_or_equiv
_atom_site_adp_type
_atom_site_occupancy
_atom_site_symmetry_multiplicity
_atom_site_calc_flag
_atom_site_refinement_flags
_atom_site_disorder_group
Zn1 Zn 0.0000 0.0000 0.32568(3) 0.0179(3) Uani 1 4 d S .
O1 O 0.10678(15) -0.07478(15) 0.30614(13) 0.0243(5) Uani 1 1 d . .
C1 C 0.1693(2) -0.2648(2) 0.2839(2) 0.0302(7) Uani 1 1 d . .
C2 C 0.11680(19) -0.11680(19) 0.2500 0.0221(8) Uani 1 2 d S .
C3 C 0.18596(19) -0.18596(19) 0.2500 0.0225(8) Uani 1 2 d S .
C4 C 0.0885(3) -0.2826(3) 0.3184(3) 0.0487(13) Uani 1 1 d . .
H1 H 0.0445 -0.2391 0.3195 0.058 Uiso 1 1 calc R .
C5 C 0.0739(4) -0.3603(4) 0.3495(5) 0.078(2) Uani 1 1 d . .
H2 H 0.0194 -0.3713 0.3716 0.093 Uiso 1 1 calc R .
N1 N 0.0000 0.0000 0.4327(3) 0.0222(10) Uani 1 4 d S .
C6 C 0.0842(10) 0.0280(13) 0.4592(7) 0.028(2) Uiso 0.25 1 d P 3
H3 H 0.0971 0.0874 0.4417 0.033 Uiso 0.25 1 calc PR 3
H4 H 0.1301 -0.0117 0.4417 0.033 Uiso 0.25 1 calc PR 3
C7 C 0.0612(12) 0.0679(12) 0.4587(7) 0.027(2) Uiso 0.25 1 d P 2
H5 H 0.0431 0.1258 0.4410 0.032 Uiso 0.25 1 calc PR 2
H6 H 0.1207 0.0558 0.4410 0.032 Uiso 0.25 1 calc PR 2
C8 C 0.0206(15) 0.0875(11) 0.4591(8) 0.031(3) Uiso 0.25 1 d P 1
H7 H -0.0231 0.1296 0.4415 0.037 Uiso 0.25 1 calc PR 1
H8 H 0.0786 0.1057 0.4415 0.037 Uiso 0.25 1 calc PR 1

loop_
_atom_site_aniso_label
_atom_site_aniso_U_11
_atom_site_aniso_U_22
_atom_site_aniso_U_33
_atom_site_aniso_U_23
_atom_site_aniso_U_13
_atom_site_aniso_U_12
Zn1 0.0157(3) 0.0157(3) 0.0221(4) 0.000 0.000 0.000
O1 0.0190(10) 0.0214(10) 0.0326(11) -0.0020(9) -0.0014(9) 0.0034(8)
C1 0.0195(14) 0.0216(14) 0.049(2) 0.0070(13) 0.0076(13) 0.0054(11)
C2 0.0155(10) 0.0155(10) 0.035(2) 0.0008(11) 0.0008(11) 0.0025(13)
C3 0.0175(11) 0.0175(11) 0.0326(19) 0.0011(11) 0.0011(11) 0.0051(13)
C4 0.0280(19) 0.0311(19) 0.087(4) 0.019(2) 0.022(2) 0.0118(15)
C5 0.039(2) 0.045(3) 0.148(6) 0.046(3) 0.047(3) 0.014(2)
N1 0.0227(15) 0.0227(15) 0.021(2) 0.000 0.000 0.000

loop_
_atom_type_symbol
_atom_type_description
_atom_type_scat_dispersion_real
_atom_type_scat_dispersion_imag
_atom_type_scat_source
C C 0.0015 0.0009 'International Tables Vol C Tables 4.2.6.8 and 6.1.1.4'
N N 0.0030 0.0019 'International Tables Vol C Tables 4.2.6.8 and 6.1.1.4'
O O 0.0056 0.0036 'International Tables Vol C Tables 4.2.6.8 and 6.1.1.4'
Zn Zn 0.3242 0.9375 'International Tables Vol C Tables 4.2.6.8 and 6.1.1.4'
H H 0.0000 0.0000 'International Tables Vol C Tables 4.2.6.8 and 6.1.1.4'

loop_
_geom_angle_atom_site_label_1
_geom_angle_atom_site_label_2
_geom_angle_atom_site_label_3
_geom_angle
_geom_angle_site_symmetry_1
_geom_angle_site_symmetry_3
N1 Zn1 O1 100.48(7) . 7
N1 Zn1 O1 100.48(7) . .
O1 Zn1 O1 88.10(3) 7 .
N1 Zn1 O1 100.48(7) . 2
O1 Zn1 O1 88.10(3) 7 2
O1 Zn1 O1 159.04(15) . 2
N1 Zn1 O1 100.48(7) . 8
O1 Zn1 O1 159.04(15) 7 8
O1 Zn1 O1 88.11(3) . 8
O1 Zn1 O1 88.10(3) 2 8
N1 Zn1 Zn1 180.0 . 3
O1 Zn1 Zn1 79.52(7) 7 3
O1 Zn1 Zn1 79.52(7) . 3
O1 Zn1 Zn1 79.52(7) 2 3
O1 Zn1 Zn1 79.52(7) 8 3
C2 O1 Zn1 122.9(2) . .
C3 C1 C4 122.4(3) . .
C3 C1 C1 118.97(19) . 29_545
C4 C1 C1 118.6(2) . 29_545
O1 C2 O1 126.4(4) . 5
O1 C2 C3 116.80(19) . .
O1 C2 C3 116.80(19) 5 .
C1 C3 C1 122.1(4) 5 .
C1 C3 C2 118.97(19) 5 .
C1 C3 C2 118.97(19) . .
C5 C4 C1 120.9(4) . .
C5 C4 H1 119.6 . .
C1 C4 H1 119.6 . .
C4 C5 C5 120.5(3) . 29_545
C4 C5 H2 119.7 . .
C5 C5 H2 119.7 29_545 .
C6 N1 C6 83.1(4) 7 2
C6 N1 C6 139.5(11) 7 8
C6 N1 C6 83.1(4) 2 8
C6 N1 C6 83.1(4) 7 .
C6 N1 C6 139.5(11) 2 .
C6 N1 C6 83.1(4) 8 .
C6 N1 C8 129.3(8) 7 .
C6 N1 C8 110.2(8) 2 .
C6 N1 C8 29.7(7) 8 .
C6 N1 C8 54.5(7) . .
C6 N1 C8 29.7(7) 7 2
C6 N1 C8 54.5(7) 2 2
C6 N1 C8 129.3(8) 8 2
C6 N1 C8 110.2(8) . 2
C8 N1 C8 140.2(12) . 2
C6 N1 C8 54.5(7) 7 7
C6 N1 C8 129.3(8) 2 7
C6 N1 C8 110.2(8) 8 7
C6 N1 C8 29.7(7) . 7
C8 N1 C8 83.3(4) . 7
C8 N1 C8 83.3(4) 2 7
C6 N1 C8 110.2(8) 7 8
C6 N1 C8 29.7(7) 2 8
C6 N1 C8 54.5(7) 8 8
C6 N1 C8 129.3(8) . 8
C8 N1 C8 83.3(4) . 8
C8 N1 C8 83.3(4) 2 8
C8 N1 C8 140.2(12) 7 8
C6 N1 C7 56.6(7) 7 2
C6 N1 C7 27.8(7) 2 2
C6 N1 C7 108.8(7) 8 2
C6 N1 C7 131.0(8) . 2
C8 N1 C7 131.7(8) . 2
C8 N1 C7 27.1(7) 2 2
C8 N1 C7 108.4(7) 7 2
C8 N1 C7 57.3(7) 8 2
C6 N1 C7 108.8(7) 7 .
C6 N1 C7 131.0(8) 2 .
C6 N1 C7 56.6(7) 8 .
C6 N1 C7 27.8(7) . .
C8 N1 C7 27.1(7) . .
C8 N1 C7 131.7(8) 2 .
C8 N1 C7 57.3(7) 7 .
C8 N1 C7 108.3(7) 8 .
C7 N1 C7 141.3(11) 2 .
C6 N1 C7 27.8(7) 7 7
C6 N1 C7 108.8(7) 2 7
C6 N1 C7 131.0(8) 8 7
C6 N1 C7 56.6(7) . 7
C8 N1 C7 108.3(7) . 7
C8 N1 C7 57.3(7) 2 7
C8 N1 C7 27.1(7) 7 7
C8 N1 C7 131.7(8) 8 7
C7 N1 C7 83.7(3) 2 7
C7 N1 C7 83.7(3) . 7
C6 N1 C7 131.0(8) 7 8
C6 N1 C7 56.6(7) 2 8
C6 N1 C7 27.8(7) 8 8
C6 N1 C7 108.8(7) . 8
C8 N1 C7 57.3(7) . 8
C8 N1 C7 108.3(7) 2 8
C8 N1 C7 131.7(8) 7 8
C8 N1 C7 27.1(7) 8 8
C7 N1 C7 83.7(3) 2 8
C7 N1 C7 83.7(3) . 8
C7 N1 C7 141.3(11) 7 8
N1 C6 C6 110.2(6) . 18_556
N1 C6 C6 48.43(19) . 7
C6 C6 C6 90.002(4) 18_556 7
N1 C6 C6 48.44(19) . 8
C6 C6 C6 90.000(1) 18_556 8
C6 C6 C6 89.999(3) 7 8
N1 C6 H3 109.6 . .
C6 C6 H3 109.6 18_556 .
C6 C6 H3 155.9 7 .
C6 C6 H3 76.6 8 .
N1 C6 H4 109.6 . .
C6 C6 H4 109.6 18_556 .
C6 C6 H4 76.6 7 .
C6 C6 H4 155.9 8 .
H3 C6 H4 108.1 . .
N1 C7 C7 109.3(5) . 18_556
N1 C7 C7 48.14(17) . 7
C7 C7 C7 90.004(3) 18_556 7
N1 C7 C7 48.15(17) . 8
C7 C7 C7 90.004(3) 18_556 8
C7 C7 C7 90.004(3) 7 8
N1 C7 H5 109.8 . .
C7 C7 H5 109.8 18_556 .
C7 C7 H5 155.6 7 .
C7 C7 H5 76.4 8 .
N1 C7 H6 109.8 . .
C7 C7 H6 109.8 18_556 .
C7 C7 H6 76.4 7 .
C7 C7 H6 155.6 8 .
H5 C7 H6 108.3 . .
N1 C8 C8 109.9(6) . 18_556
N1 C8 C8 48.3(2) . 8
C8 C8 C8 90.001(4) 18_556 8
N1 C8 C8 48.3(2) . 7
C8 C8 C8 90.000(1) 18_556 7
C8 C8 C8 90.005(4) 8 7
N1 C8 H7 109.7 . .
C8 C8 H7 109.7 18_556 .
C8 C8 H7 76.5 8 .
C8 C8 H7 155.8 7 .
N1 C8 H8 109.7 . .
C8 C8 H8 109.7 18_556 .
C8 C8 H8 155.8 8 .
C8 C8 H8 76.5 7 .
H7 C8 H8 108.2 . .

loop_
_geom_bond_atom_site_label_1
_geom_bond_atom_site_label_2
_geom_bond_distance
_geom_bond_site_symmetry_2
Zn1 N1 2.028(5) .
Zn1 O1 2.035(2) 7
Zn1 O1 2.035(2) .
Zn1 O1 2.035(2) 2
Zn1 O1 2.035(2) 8
Zn1 Zn1 2.8666(14) 3
O1 C2 1.253(3) .
C1 C3 1.393(4) .
C1 C4 1.428(5) .
C1 C1 1.430(6) 29_545
C2 O1 1.253(3) 5
C2 C3 1.501(6) .
C3 C1 1.393(4) 5
C4 C5 1.349(6) .
C4 H1 0.9500 .
C5 C5 1.428(10) 29_545
C5 H2 0.9500 .
N1 C6 1.451(14) 7
N1 C6 1.451(14) 2
N1 C6 1.451(14) 8
N1 C6 1.451(14) .
N1 C8 1.467(16) .
N1 C8 1.467(16) 2
N1 C8 1.467(16) 7
N1 C8 1.467(16) 8
N1 C7 1.487(14) 2
N1 C7 1.487(14) .
N1 C7 1.487(14) 7
N1 C7 1.487(14) 8
C6 C6 1.54(3) 18_556
C6 H3 0.9900 .
C6 H4 0.9900 .
C7 C7 1.56(3) 18_556
C7 H5 0.9900 .
C7 H6 0.9900 .
C8 C8 1.55(3) 18_556
C8 H7 0.9900 .
C8 H8 0.9900 .
